data_2213567
loop_
_publ_author_name
'Guo, Ming-Lin'
'Guo, Chen-Hu'
'Li, Hui-Zhen'
'Chang, Hong'

_publ_section_title
;
 Tetrakis(benzyltriethylammonium) octamolybdate
;
_journal_coeditor_code SJ2287
_journal_issue 5
_journal_name_full 'Acta Crystallographica Section E'
_journal_page_first m1456
_journal_page_last m1457
_journal_paper_doi 10.1107/S1600536807018351
_journal_volume 63
_journal_year 2007
_chemical_formula_iupac '(C13 H22 N)4 [Mo8 O26]'
_chemical_formula_moiety '4(C13 H22 N +), Mo8 O26 4-'
_chemical_formula_sum 'C52 H88 Mo8 N4 O26'
_chemical_formula_weight 1952.78
_chemical_name_systematic
;
Tetrakis(benzyltriethylammonium) octamolybdate
;
_space_group_IT_number 14
_symmetry_cell_setting monoclinic
_symmetry_space_group_name_Hall '-P 2ybc'
_symmetry_space_group_name_H-M 'P 1 21/c 1'
_atom_sites_solution_hydrogens geom
_atom_sites_solution_primary direct
_atom_sites_solution_secondary difmap
_audit_creation_method SHELXL-97
_cell_angle_alpha 90.00
_cell_angle_beta 105.54(3)
_cell_angle_gamma 90.00
_cell_formula_units_Z 4
_cell_length_a 22.608(5)
_cell_length_b 18.064(4)
_cell_length_c 17.097(3)
_cell_measurement_reflns_used 11210
_cell_measurement_temperature 294(2)
_cell_measurement_theta_max 27.8644
_cell_measurement_theta_min 1.4645
_cell_volume 6727(3)
_computing_cell_refinement CrystalClear
_computing_data_collection 'CrystalClear (Rigaku/MSC, 2005)'
_computing_data_reduction CrystalClear
_computing_molecular_graphics SHELXTL
_computing_publication_material SHELXTL
_computing_structure_refinement SHELXTL
_computing_structure_solution 'SHELXTL (Bruker, 2001)'
_diffrn_ambient_temperature 294(2)
_diffrn_detector_area_resol_mean 28.5714
_diffrn_measured_fraction_theta_full 0.999
_diffrn_measured_fraction_theta_max 0.999
_diffrn_measurement_device_type 'Rigaku Saturn'
_diffrn_measurement_method \w
_diffrn_radiation_monochromator confocal
_diffrn_radiation_source 'fine-focus sealed tube'
_diffrn_radiation_type MoK\a
_diffrn_radiation_wavelength 0.71073
_diffrn_reflns_av_R_equivalents 0.0970
_diffrn_reflns_av_sigmaI/netI 0.0867
_diffrn_reflns_limit_h_max 26
_diffrn_reflns_limit_h_min -26
_diffrn_reflns_limit_k_max 21
_diffrn_reflns_limit_k_min -21
_diffrn_reflns_limit_l_max 20
_diffrn_reflns_limit_l_min -20
_diffrn_reflns_number 50289
_diffrn_reflns_theta_full 25.01
_diffrn_reflns_theta_max 25.01
_diffrn_reflns_theta_min 1.46
_diffrn_standards_number 0
_exptl_absorpt_coefficient_mu 1.521
_exptl_absorpt_correction_T_max 0.835
_exptl_absorpt_correction_T_min 0.806
_exptl_absorpt_correction_type multi-scan
_exptl_absorpt_process_details '(Jacobson, 1998)'
_exptl_crystal_colour Colorless
_exptl_crystal_density_diffrn 1.928
_exptl_crystal_density_method 'not measured'
_exptl_crystal_description Block
_exptl_crystal_F_000 3888
_exptl_crystal_size_max 0.14
_exptl_crystal_size_mid 0.12
_exptl_crystal_size_min 0.12
_refine_diff_density_max 0.517
_refine_diff_density_min -0.663
_refine_ls_extinction_method none
_refine_ls_goodness_of_fit_ref 1.216
_refine_ls_hydrogen_treatment constr
_refine_ls_matrix_type full
_refine_ls_number_parameters 811
_refine_ls_number_reflns 11863
_refine_ls_number_restraints 30
_refine_ls_restrained_S_all 1.216
_refine_ls_R_factor_all 0.1127
_refine_ls_R_factor_gt 0.0818
_refine_ls_shift/su_max 0.002
_refine_ls_shift/su_mean 0.000
_refine_ls_structure_factor_coef Fsqd
_refine_ls_weighting_details 'calc w=1/[\s^2^(Fo^2^)+(0.0201P)^2^+8.4317P] where P=(Fo^2^+2Fc^2^)/3'
_refine_ls_weighting_scheme calc
_refine_ls_wR_factor_gt 0.1291
_refine_ls_wR_factor_ref 0.1406
_reflns_number_gt 8783
_reflns_number_total 11863
_reflns_threshold_expression I>2\s(I)
_cod_data_source_file sj2287.cif
_cod_data_source_block I
_cod_depositor_comments
;
The following automatic conversions were performed:
'_symmetry_cell_setting' value 'Monoclinic' changed to 'monoclinic'
according to '/home/saulius/struct/CIF-dictionaries/cif_core.dic'
dictionary named 'cif_core.dic' version 2.4.1 from 2010-06-29.

Automatic conversion script
Id: cif_fix_enum 1527 2010-12-29 10:47:43Z saulius 

The following automatic conversions were performed:

'_symmetry_cell_setting' value 'Monoclinic' changed to 'monoclinic'
according to /home/saulius/struct/CIF-dictionaries/cif_core.dic
dictionary named 'cif_core.dic' version 2.4.1 from 2010-06-29.

Automatic conversion script
Id: cif_fix_values 1715 2011-07-08 13:25:40Z adriana 
;
_cod_original_sg_symbol_H-M 'P 21/c'
_cod_database_code 2213567
_cod_database_fobs_code 2213567

loop_
_symmetry_equiv_pos_as_xyz
'x, y, z'
'-x, y+1/2, -z+1/2'
'-x, -y, -z'
'x, -y-1/2, z-1/2'

loop_
_atom_site_type_symbol
_atom_site_label
_atom_site_fract_x
_atom_site_fract_y
_atom_site_fract_z
_atom_site_U_iso_or_equiv
_atom_site_adp_type
_atom_site_calc_flag
_atom_site_refinement_flags
_atom_site_occupancy
Mo Mo1 0.56189(5) 0.44651(5) 0.16037(6) 0.0529(2) Uani d . 1
Mo Mo2 0.54754(5) 0.58013(5) 0.03087(6) 0.0515(2) Uani d . 1
Mo Mo3 0.59708(5) 0.40315(5) -0.01661(6) 0.0538(2) Uani d . 1
Mo Mo4 0.58509(5) 0.53700(5) -0.14789(6) 0.0551(3) Uani d . 1
Mo Mo5 1.01867(5) 0.59332(6) 0.52890(6) 0.0596(3) Uani d . 1
Mo Mo6 1.05392(5) 0.47011(6) 0.67075(6) 0.0580(3) Uani d . 1
Mo Mo7 0.86154(5) 0.61037(6) 0.43350(7) 0.0657(3) Uani d . 1
Mo Mo8 0.89988(5) 0.48503(6) 0.57679(7) 0.0639(3) Uani d . 1
O O1 0.5826(3) 0.5119(4) 0.2340(4) 0.0604(19) Uani d . 1
O O2 0.5980(3) 0.4951(4) 0.0797(4) 0.0503(17) Uani d . 1
O O3 0.6375(3) 0.4779(4) -0.0630(4) 0.0539(18) Uani d . 1
O O4 0.6583(3) 0.3641(4) 0.0507(4) 0.0582(19) Uani d . 1
O O5 0.5665(3) 0.4697(4) -0.2209(4) 0.0592(19) Uani d . 1
O O6 0.5674(3) 0.6422(4) 0.1079(4) 0.0580(19) Uani d . 1
O O7 0.6122(3) 0.3764(4) 0.1933(4) 0.0573(19) Uani d . 1
O O8 0.4826(3) 0.5142(4) 0.0714(4) 0.0501(17) Uani d . 1
O O9 0.5779(3) 0.3422(4) -0.0951(4) 0.0549(18) Uani d . 1
O O10 0.6372(3) 0.5929(4) -0.1761(4) 0.063(2) Uani d . 1
O O11 0.5303(3) 0.3804(3) 0.0350(4) 0.0505(17) Uani d . 1
O O12 0.4897(3) 0.4062(4) 0.1791(4) 0.0535(18) Uani d . 1
O O13 0.5919(3) 0.6074(4) -0.0340(4) 0.0542(18) Uani d . 1
O O14 0.9937(3) 0.5488(4) 0.6210(4) 0.062(2) Uani d . 1
O O15 1.0765(4) 0.6478(4) 0.5779(5) 0.064(2) Uani d . 1
O O16 0.8417(4) 0.4290(5) 0.5273(5) 0.082(3) Uani d . 1
O O17 1.1122(4) 0.5291(4) 0.7184(5) 0.069(2) Uani d . 1
O O18 0.8692(4) 0.5800(4) 0.5449(4) 0.064(2) Uani d . 1
O O19 1.0259(4) 0.4401(4) 0.7480(5) 0.075(2) Uani d . 1
O O20 0.8310(4) 0.6964(5) 0.4285(5) 0.078(2) Uani d . 1
O O21 0.9553(4) 0.6548(4) 0.4992(4) 0.062(2) Uani d . 1
O O22 1.0992(4) 0.3865(4) 0.6537(5) 0.068(2) Uani d . 1
O O23 0.8006(4) 0.5544(5) 0.3875(5) 0.079(2) Uani d . 1
O O24 1.0311(4) 0.5860(4) 0.4200(4) 0.062(2) Uani d . 1
O O25 1.0628(4) 0.4897(4) 0.5387(5) 0.065(2) Uani d . 1
O O26 0.8971(4) 0.4826(4) 0.6753(5) 0.073(2) Uani d . 1
N N1 0.7180(4) 0.2127(5) 0.8806(5) 0.056(2) Uani d . 1
C C1 0.7560(5) 0.3185(7) 0.7358(7) 0.062(3) Uani d . 1
H H1 0.7620 0.2724 0.7148 0.074 Uiso calc R 1
C C2 0.7852(5) 0.3788(7) 0.7155(7) 0.065(3) Uani d . 1
H H2 0.8115 0.3731 0.6824 0.078 Uiso calc R 1
C C3 0.7757(5) 0.4484(7) 0.7439(7) 0.064(3) Uani d . 1
H H3 0.7954 0.4897 0.7302 0.077 Uiso calc R 1
C C4 0.7364(5) 0.4552(6) 0.7929(7) 0.062(3) Uani d . 1
H H4 0.7291 0.5017 0.8118 0.074 Uiso calc R 1
C C5 0.7076(5) 0.3931(6) 0.8144(7) 0.060(3) Uani d . 1
H H5 0.6813 0.3986 0.8477 0.072 Uiso calc R 1
C C6 0.7176(5) 0.3238(6) 0.7870(7) 0.055(3) Uani d . 1
C C7 0.6846(5) 0.2561(6) 0.8050(6) 0.053(3) Uani d . 1
H H7A 0.6772 0.2232 0.7585 0.064 Uiso calc R 1
H H7B 0.6449 0.2713 0.8111 0.064 Uiso calc R 1
C C8 0.7806(5) 0.1864(7) 0.8745(7) 0.066(3) Uani d . 1
H H8A 0.8028 0.1653 0.9262 0.079 Uiso calc R 1
H H8B 0.8037 0.2288 0.8641 0.079 Uiso calc R 1
C C9 0.7770(6) 0.1287(7) 0.8076(7) 0.068(3) Uani d . 1
H H9A 0.7658 0.0816 0.8252 0.103 Uiso calc R 1
H H9B 0.8163 0.1247 0.7964 0.103 Uiso calc R 1
H H9C 0.7468 0.1437 0.7592 0.103 Uiso calc R 1
C C10 0.6798(6) 0.1457(6) 0.8898(8) 0.066(3) Uani d . 1
H H10A 0.7038 0.1146 0.9330 0.080 Uiso calc R 1
H H10B 0.6709 0.1171 0.8399 0.080 Uiso calc R 1
C C11 0.6190(6) 0.1653(7) 0.9087(9) 0.083(4) Uani d . 1
H H11A 0.6274 0.1860 0.9622 0.125 Uiso calc R 1
H H11B 0.5946 0.1214 0.9058 0.125 Uiso calc R 1
H H11C 0.5971 0.2008 0.8698 0.125 Uiso calc R 1
C C12 0.7293(6) 0.2634(6) 0.9527(7) 0.060(3) Uani d . 1
H H12A 0.6908 0.2876 0.9522 0.072 Uiso calc R 1
H H12B 0.7577 0.3017 0.9462 0.072 Uiso calc R 1
C C13 0.7545(6) 0.2283(7) 1.0353(7) 0.072(3) Uani d . 1
H H13A 0.7283 0.1883 1.0417 0.108 Uiso calc R 1
H H13B 0.7563 0.2646 1.0768 0.108 Uiso calc R 1
H H13C 0.7950 0.2096 1.0396 0.108 Uiso calc R 1
N N2 0.7787(4) 0.9129(5) 0.5839(5) 0.059(2) Uani d . 1
C C14 0.7592(5) 0.7746(7) 0.7127(7) 0.066(3) Uani d . 1
H H14 0.7639 0.8119 0.7515 0.079 Uiso calc R 1
C C15 0.7270(6) 0.7108(8) 0.7218(9) 0.084(4) Uani d . 1
H H15 0.7088 0.7068 0.7644 0.101 Uiso calc R 1
C C16 0.7224(6) 0.6529(7) 0.6666(9) 0.081(4) Uani d . 1
H H16 0.7021 0.6095 0.6729 0.097 Uiso calc R 1
C C17 0.7482(6) 0.6608(8) 0.6025(8) 0.078(4) Uani d . 1
H H17 0.7455 0.6222 0.5657 0.094 Uiso calc R 1
C C18 0.7780(6) 0.7254(7) 0.5924(7) 0.069(3) Uani d . 1
H H18 0.7942 0.7301 0.5481 0.083 Uiso calc R 1
C C19 0.7843(6) 0.7843(7) 0.6479(7) 0.071(3) Uani d . 1
C C20 0.8178(6) 0.8533(6) 0.6373(8) 0.069(3) Uani d . 1
H H20A 0.8510 0.8400 0.6140 0.082 Uiso calc R 1
H H20B 0.8361 0.8743 0.6905 0.082 Uiso calc R 1
C C21 0.7529(6) 0.8885(7) 0.4962(7) 0.068(3) Uani d . 1
H H21A 0.7247 0.9262 0.4678 0.082 Uiso calc R 1
H H21B 0.7296 0.8433 0.4956 0.082 Uiso calc R 1
C C22 0.8016(6) 0.8747(8) 0.4493(8) 0.081(4) Uani d . 1
H H22A 0.8272 0.9177 0.4531 0.122 Uiso calc R 1
H H22B 0.7814 0.8649 0.3933 0.122 Uiso calc R 1
H H22C 0.8264 0.8329 0.4723 0.122 Uiso calc R 1
C C23 0.8199(6) 0.9804(7) 0.5888(7) 0.069(3) Uani d . 1
H H23A 0.8341 0.9954 0.6453 0.082 Uiso calc R 1
H H23B 0.8557 0.9657 0.5716 0.082 Uiso calc R 1
C C24 0.7915(6) 1.0469(7) 0.5394(8) 0.082(4) Uani d . 1
H H24A 0.7809 1.0345 0.4827 0.123 Uiso calc R 1
H H24B 0.8203 1.0871 0.5496 0.123 Uiso calc R 1
H H24C 0.7551 1.0613 0.5543 0.123 Uiso calc R 1
C C25 0.7233(5) 0.9319(7) 0.6148(7) 0.063(3) Uani d . 1
H H25A 0.6965 0.9640 0.5753 0.075 Uiso calc R 1
H H25B 0.7010 0.8866 0.6174 0.075 Uiso calc R 1
C C26 0.7370(6) 0.9693(7) 0.6969(7) 0.077(4) Uani d . 1
H H26A 0.7724 0.9468 0.7328 0.115 Uiso calc R 1
H H26B 0.7024 0.9639 0.7189 0.115 Uiso calc R 1
H H26C 0.7448 1.0209 0.6909 0.115 Uiso calc R 1
N N3 0.5509(4) 0.6765(5) 0.3595(5) 0.057(2) Uani d . 1
C C27 0.6186(6) 0.5264(6) 0.4861(7) 0.064(3) Uani d . 1
H H27 0.6398 0.5173 0.4474 0.077 Uiso calc R 1
C C28 0.6399(6) 0.4942(6) 0.5636(8) 0.072(3) Uani d . 1
H H28 0.6740 0.4633 0.5763 0.086 Uiso calc R 1
C C29 0.6076(6) 0.5105(7) 0.6207(8) 0.075(4) Uani d . 1
H H29 0.6207 0.4901 0.6724 0.090 Uiso calc R 1
C C30 0.5579(6) 0.5551(7) 0.6024(7) 0.068(3) Uani d . 1
H H30 0.5376 0.5655 0.6418 0.082 Uiso calc R 1
C C31 0.5368(6) 0.5853(7) 0.5256(7) 0.067(3) Uani d . 1
H H31 0.5022 0.6154 0.5135 0.080 Uiso calc R 1
C C32 0.5673(6) 0.5709(6) 0.4661(7) 0.060(3) Uani d . 1
C C33 0.5445(6) 0.5960(6) 0.3787(6) 0.059(3) Uani d . 1
H H33A 0.5659 0.5672 0.3469 0.071 Uiso calc R 1
H H33B 0.5013 0.5832 0.3597 0.071 Uiso calc R 1
C C34 0.6175(6) 0.7015(7) 0.3929(7) 0.069(3) Uani d . 1
H H34A 0.6197 0.7544 0.3845 0.083 Uiso calc R 1
H H34B 0.6299 0.6927 0.4510 0.083 Uiso calc R 1
C C35 0.6629(6) 0.6630(7) 0.3549(8) 0.076(4) Uani d . 1
H H35A 0.6613 0.6105 0.3630 0.114 Uiso calc R 1
H H35B 0.7036 0.6806 0.3799 0.114 Uiso calc R 1
H H35C 0.6524 0.6735 0.2978 0.114 Uiso calc R 1
C C36 0.5300(6) 0.6809(6) 0.2675(7) 0.066(3) Uani d . 1
H H36A 0.4876 0.6647 0.2496 0.079 Uiso calc R 1
H H36B 0.5543 0.6466 0.2455 0.079 Uiso calc R 1
C C37 0.5348(6) 0.7582(6) 0.2317(7) 0.070(3) Uani d . 1
H H37A 0.5180 0.7945 0.2607 0.105 Uiso calc R 1
H H37B 0.5124 0.7588 0.1754 0.105 Uiso calc R 1
H H37C 0.5772 0.7695 0.2367 0.105 Uiso calc R 1
C C38 0.5121(6) 0.7261(7) 0.3982(7) 0.069(3) Uani d . 1
H H38A 0.5271 0.7216 0.4567 0.083 Uiso calc R 1
H H38B 0.5181 0.7770 0.3842 0.083 Uiso calc R 1
C C39 0.4447(6) 0.7103(7) 0.3744(8) 0.072(3) Uani d . 1
H H39A 0.4300 0.7088 0.3163 0.108 Uiso calc R 1
H H39B 0.4236 0.7485 0.3952 0.108 Uiso calc R 1
H H39C 0.4373 0.6634 0.3965 0.108 Uiso calc R 1
N N4 -0.0084(5) 0.8058(6) 0.3114(6) 0.0695(18) Uani d U 1
C C40 -0.0182(7) 0.8699(9) 0.4980(9) 0.095(5) Uani d . 1
H H40 -0.0597 0.8717 0.4707 0.115 Uiso calc R 1
C C41 0.0038(7) 0.9119(9) 0.5664(9) 0.093(5) Uani d . 1
H H41 -0.0225 0.9440 0.5832 0.111 Uiso calc R 1
C C42 0.0637(7) 0.9070(8) 0.6102(9) 0.088(4) Uani d . 1
H H42 0.0778 0.9329 0.6587 0.106 Uiso calc R 1
C C43 0.1027(7) 0.8634(8) 0.5814(8) 0.089(4) Uani d . 1
H H43 0.1440 0.8610 0.6096 0.107 Uiso calc R 1
C C44 0.0812(7) 0.8226(8) 0.5105(8) 0.084(4) Uani d . 1
H H44 0.1085 0.7937 0.4915 0.100 Uiso calc R 1
C C45 0.0213(6) 0.8244(7) 0.4687(7) 0.068(3) Uani d . 1
C C46 -0.0047(6) 0.7750(7) 0.3945(7) 0.069(2) Uani d U 1
H H46A 0.0201 0.7304 0.4013 0.083 Uiso calc R 1
H H46B -0.0458 0.7602 0.3954 0.083 Uiso calc R 1
C C47 0.0539(6) 0.8279(7) 0.3035(8) 0.077(2) Uani d U 1
H H47A 0.0723 0.8622 0.3467 0.092 Uiso calc R 1
H H47B 0.0489 0.8535 0.2522 0.092 Uiso calc R 1
C C48 0.0979(7) 0.7617(8) 0.3071(9) 0.096(4) Uani d U 1
H H48A 0.0993 0.7325 0.3545 0.145 Uiso calc R 1
H H48B 0.1383 0.7798 0.3096 0.145 Uiso calc R 1
H H48C 0.0835 0.7317 0.2594 0.145 Uiso calc R 1
C C49 -0.0362(6) 0.7461(7) 0.2506(7) 0.075(3) Uani d U 1
H H49A -0.0108 0.7021 0.2632 0.090 Uiso calc R 1
H H49B -0.0764 0.7337 0.2567 0.090 Uiso calc R 1
C C50 -0.0427(6) 0.7669(7) 0.1634(7) 0.079(4) Uani d . 1
H H50A -0.0713 0.8070 0.1483 0.118 Uiso calc R 1
H H50B -0.0573 0.7250 0.1291 0.118 Uiso calc R 1
H H50C -0.0035 0.7819 0.1571 0.118 Uiso calc R 1
C C51 -0.0456(6) 0.8748(7) 0.2956(8) 0.073(3) Uani d U 1
H H51A -0.0414 0.8964 0.2454 0.088 Uiso calc R 1
H H51B -0.0284 0.9097 0.3388 0.088 Uiso calc R 1
C C52 -0.1146(6) 0.8662(9) 0.2889(9) 0.095(5) Uani d . 1
H H52A -0.1342 0.8405 0.2396 0.143 Uiso calc R 1
H H52B -0.1328 0.9143 0.2884 0.143 Uiso calc R 1
H H52C -0.1197 0.8385 0.3345 0.143 Uiso calc R 1

loop_
_atom_site_aniso_label
_atom_site_aniso_U_11
_atom_site_aniso_U_22
_atom_site_aniso_U_33
_atom_site_aniso_U_12
_atom_site_aniso_U_13
_atom_site_aniso_U_23
Mo1 0.0576(6) 0.0534(5) 0.0480(6) 0.0019(5) 0.0147(5) 0.0013(4)
Mo2 0.0550(6) 0.0494(5) 0.0509(6) 0.0004(4) 0.0158(5) -0.0005(4)
Mo3 0.0581(6) 0.0520(5) 0.0533(6) 0.0035(5) 0.0184(5) 0.0005(4)
Mo4 0.0593(6) 0.0565(6) 0.0513(6) 0.0023(5) 0.0180(5) 0.0003(4)
Mo5 0.0705(7) 0.0548(6) 0.0545(6) -0.0034(5) 0.0186(5) 0.0012(5)
Mo6 0.0619(6) 0.0590(6) 0.0538(6) 0.0013(5) 0.0167(5) 0.0028(5)
Mo7 0.0683(7) 0.0684(7) 0.0607(7) 0.0075(6) 0.0176(6) -0.0011(5)
Mo8 0.0675(7) 0.0629(6) 0.0657(7) -0.0041(5) 0.0256(6) -0.0013(5)
O1 0.066(5) 0.066(5) 0.052(5) -0.001(4) 0.021(4) 0.000(4)
O2 0.054(4) 0.048(4) 0.048(4) -0.001(3) 0.013(3) 0.006(3)
O3 0.060(5) 0.052(4) 0.052(4) 0.002(3) 0.021(4) 0.001(3)
O4 0.062(5) 0.055(4) 0.061(5) 0.005(4) 0.022(4) 0.000(4)
O5 0.065(5) 0.057(4) 0.054(5) 0.007(4) 0.014(4) -0.007(3)
O6 0.068(5) 0.048(4) 0.057(5) 0.001(4) 0.016(4) -0.002(3)
O7 0.058(5) 0.056(4) 0.059(5) 0.003(4) 0.017(4) 0.004(3)
O8 0.053(4) 0.053(4) 0.048(4) 0.000(3) 0.018(3) 0.002(3)
O9 0.053(5) 0.054(4) 0.056(5) 0.000(3) 0.012(4) -0.005(3)
O10 0.065(5) 0.067(5) 0.061(5) -0.003(4) 0.022(4) 0.001(4)
O11 0.058(5) 0.044(4) 0.050(4) 0.001(3) 0.015(4) 0.001(3)
O12 0.055(5) 0.054(4) 0.053(4) -0.001(3) 0.018(4) 0.005(3)
O13 0.061(5) 0.051(4) 0.051(4) 0.000(4) 0.016(4) 0.002(3)
O14 0.070(5) 0.060(5) 0.057(5) 0.001(4) 0.021(4) 0.004(4)
O15 0.064(5) 0.051(4) 0.074(5) -0.004(4) 0.013(4) 0.003(4)
O16 0.089(7) 0.082(6) 0.078(6) -0.016(5) 0.026(5) -0.011(5)
O17 0.073(6) 0.068(5) 0.061(5) 0.002(4) 0.010(4) 0.001(4)
O18 0.066(5) 0.069(5) 0.061(5) 0.006(4) 0.026(4) -0.006(4)
O19 0.093(7) 0.073(5) 0.066(5) 0.000(5) 0.034(5) 0.012(4)
O20 0.086(6) 0.087(6) 0.064(5) 0.027(5) 0.024(5) 0.008(4)
O21 0.074(6) 0.059(5) 0.055(5) 0.004(4) 0.023(4) 0.006(4)
O22 0.081(6) 0.061(5) 0.064(5) 0.005(4) 0.023(4) 0.004(4)
O23 0.069(6) 0.095(7) 0.072(6) -0.009(5) 0.015(5) -0.013(5)
O24 0.072(5) 0.062(5) 0.053(5) 0.000(4) 0.019(4) 0.000(4)
O25 0.080(6) 0.058(5) 0.062(5) 0.006(4) 0.027(4) 0.011(4)
O26 0.079(6) 0.069(5) 0.075(6) -0.004(4) 0.027(5) -0.001(4)
N1 0.067(6) 0.048(5) 0.054(6) -0.001(4) 0.016(5) -0.006(4)
C1 0.062(8) 0.072(8) 0.056(7) -0.001(6) 0.021(6) -0.010(6)
C2 0.054(7) 0.074(8) 0.071(8) -0.005(6) 0.024(6) 0.000(6)
C3 0.061(8) 0.067(8) 0.062(8) -0.013(6) 0.011(6) 0.004(6)
C4 0.065(8) 0.059(7) 0.058(7) -0.004(6) 0.010(6) -0.002(5)
C5 0.054(7) 0.067(7) 0.059(7) 0.009(6) 0.015(6) 0.006(6)
C6 0.058(7) 0.056(6) 0.051(7) -0.003(5) 0.013(6) 0.000(5)
C7 0.054(7) 0.060(7) 0.045(6) 0.009(5) 0.010(5) 0.002(5)
C8 0.066(8) 0.068(8) 0.064(8) 0.010(6) 0.016(6) -0.004(6)
C9 0.062(8) 0.073(8) 0.068(8) 0.009(6) 0.013(6) -0.002(6)
C10 0.074(9) 0.052(7) 0.075(8) -0.003(6) 0.024(7) 0.013(6)
C11 0.069(9) 0.069(8) 0.112(12) 0.000(7) 0.025(8) 0.020(8)
C12 0.069(8) 0.054(6) 0.058(7) 0.007(6) 0.017(6) 0.004(5)
C13 0.088(10) 0.070(8) 0.061(8) 0.013(7) 0.026(7) -0.010(6)
N2 0.062(6) 0.058(6) 0.053(6) 0.003(5) 0.011(5) 0.005(4)
C14 0.065(8) 0.074(8) 0.060(8) 0.020(6) 0.018(6) -0.002(6)
C15 0.080(10) 0.074(9) 0.112(12) 0.014(7) 0.047(9) 0.027(8)
C16 0.077(10) 0.063(8) 0.100(11) -0.002(7) 0.021(9) -0.002(7)
C17 0.081(10) 0.074(9) 0.078(10) 0.004(7) 0.018(8) 0.002(7)
C18 0.084(9) 0.061(7) 0.064(8) 0.005(7) 0.020(7) 0.004(6)
C19 0.081(9) 0.073(8) 0.057(8) 0.009(7) 0.016(7) 0.001(6)
C20 0.060(8) 0.064(8) 0.079(9) 0.004(6) 0.012(7) 0.002(6)
C21 0.074(9) 0.075(8) 0.054(7) 0.016(7) 0.016(7) 0.002(6)
C22 0.096(11) 0.090(10) 0.067(9) 0.007(8) 0.037(8) -0.009(7)
C23 0.067(8) 0.081(9) 0.050(7) -0.004(7) 0.002(6) -0.009(6)
C24 0.092(11) 0.064(8) 0.086(10) -0.003(7) 0.017(8) 0.010(7)
C25 0.051(7) 0.073(8) 0.065(8) 0.015(6) 0.016(6) 0.003(6)
C26 0.088(10) 0.077(9) 0.069(9) 0.010(7) 0.030(8) -0.010(7)
N3 0.075(7) 0.049(5) 0.056(6) -0.002(5) 0.033(5) 0.003(4)
C27 0.068(8) 0.065(7) 0.057(7) -0.013(6) 0.013(6) 0.000(6)
C28 0.081(9) 0.058(7) 0.080(9) 0.008(6) 0.029(8) -0.001(6)
C29 0.079(10) 0.074(9) 0.062(8) -0.024(7) 0.003(7) -0.007(7)
C30 0.080(9) 0.084(9) 0.044(7) -0.004(7) 0.021(6) -0.008(6)
C31 0.070(8) 0.079(8) 0.057(7) -0.001(6) 0.026(7) -0.001(6)
C32 0.062(8) 0.058(7) 0.058(7) -0.004(6) 0.009(6) 0.001(5)
C33 0.080(8) 0.048(6) 0.055(7) 0.002(6) 0.028(6) -0.005(5)
C34 0.071(9) 0.073(8) 0.058(8) -0.018(7) 0.006(7) 0.000(6)
C35 0.072(9) 0.079(9) 0.079(9) -0.007(7) 0.022(8) 0.008(7)
C36 0.085(9) 0.063(7) 0.048(7) -0.001(7) 0.015(6) -0.001(5)
C37 0.091(10) 0.059(7) 0.056(7) 0.002(7) 0.010(7) 0.002(6)
C38 0.088(10) 0.063(7) 0.061(8) 0.010(7) 0.030(7) -0.006(6)
C39 0.071(9) 0.074(8) 0.072(9) 0.006(7) 0.020(7) 0.000(6)
N4 0.070(4) 0.073(4) 0.067(4) -0.005(3) 0.021(4) 0.004(3)
C40 0.070(10) 0.134(14) 0.087(11) -0.003(9) 0.029(8) -0.030(10)
C41 0.072(10) 0.130(13) 0.082(10) -0.001(9) 0.030(8) -0.032(9)
C42 0.089(11) 0.096(11) 0.074(10) -0.011(9) 0.012(9) -0.012(8)
C43 0.094(11) 0.106(11) 0.061(9) 0.014(9) 0.011(8) -0.010(8)
C44 0.078(10) 0.096(10) 0.074(9) 0.024(8) 0.015(8) -0.007(8)
C45 0.079(9) 0.078(8) 0.047(7) -0.010(7) 0.017(7) 0.010(6)
C46 0.070(5) 0.073(5) 0.067(5) -0.009(4) 0.022(5) 0.006(4)
C47 0.072(5) 0.084(5) 0.074(5) -0.001(4) 0.018(5) 0.003(4)
C48 0.083(8) 0.109(8) 0.092(8) 0.018(7) 0.014(7) -0.003(7)
C49 0.075(5) 0.080(5) 0.070(5) -0.005(5) 0.019(5) -0.001(4)
C50 0.083(10) 0.089(10) 0.064(9) -0.011(8) 0.022(7) -0.005(7)
C51 0.077(5) 0.075(5) 0.068(5) -0.005(5) 0.018(5) 0.010(4)
C52 0.085(11) 0.124(13) 0.080(10) 0.018(9) 0.027(9) -0.001(9)

loop_
_atom_type_symbol
_atom_type_description
_atom_type_scat_dispersion_real
_atom_type_scat_dispersion_imag
_atom_type_scat_source
C C 0.0033 0.0016 'International Tables Vol C Tables 4.2.6.8 and 6.1.1.4'
H H 0.0000 0.0000 'International Tables Vol C Tables 4.2.6.8 and 6.1.1.4'
N N 0.0061 0.0033 'International Tables Vol C Tables 4.2.6.8 and 6.1.1.4'
O O 0.0106 0.0060 'International Tables Vol C Tables 4.2.6.8 and 6.1.1.4'
Mo Mo -1.6832 0.6857 'International Tables Vol C Tables 4.2.6.8 and 6.1.1.4'

loop_
_geom_angle_atom_site_label_1
_geom_angle_atom_site_label_2
_geom_angle_atom_site_label_3
_geom_angle_site_symmetry_1
_geom_angle_site_symmetry_3
_geom_angle
O7 Mo1 O1 . . 104.2(4)
O7 Mo1 O12 . . 100.9(3)
O1 Mo1 O12 . . 102.8(3)
O7 Mo1 O2 . . 101.4(3)
O1 Mo1 O2 . . 97.1(3)
O12 Mo1 O2 . . 145.3(3)
O7 Mo1 O8 . . 158.2(3)
O1 Mo1 O8 . . 97.4(3)
O12 Mo1 O8 . . 76.5(3)
O2 Mo1 O8 . . 72.9(2)
O7 Mo1 O11 . . 86.4(3)
O1 Mo1 O11 . . 165.8(3)
O12 Mo1 O11 . . 84.0(3)
O2 Mo1 O11 . . 71.2(2)
O8 Mo1 O11 . . 71.8(2)
O6 Mo2 O13 . . 103.2(3)
O6 Mo2 O11 . 3_665 102.5(3)
O13 Mo2 O11 . 3_665 96.5(3)
O6 Mo2 O2 . . 100.7(3)
O13 Mo2 O2 . . 97.1(3)
O11 Mo2 O2 3_665 . 149.6(3)
O6 Mo2 O8 . . 100.2(3)
O13 Mo2 O8 . . 156.6(3)
O11 Mo2 O8 3_665 . 78.5(3)
O2 Mo2 O8 . . 78.3(3)
O6 Mo2 O8 . 3_665 175.8(3)
O13 Mo2 O8 . 3_665 80.6(3)
O11 Mo2 O8 3_665 3_665 78.6(3)
O2 Mo2 O8 . 3_665 76.9(3)
O8 Mo2 O8 . 3_665 75.9(3)
O4 Mo3 O9 . . 104.8(3)
O4 Mo3 O3 . . 100.4(3)
O9 Mo3 O3 . . 100.3(3)
O4 Mo3 O11 . . 101.1(3)
O9 Mo3 O11 . . 98.8(3)
O3 Mo3 O11 . . 146.4(3)
O4 Mo3 O8 . 3_665 159.9(3)
O9 Mo3 O8 . 3_665 95.2(3)
O3 Mo3 O8 . 3_665 77.6(3)
O11 Mo3 O8 . 3_665 73.4(2)
O4 Mo3 O2 . . 88.1(3)
O9 Mo3 O2 . . 165.8(3)
O3 Mo3 O2 . . 82.9(3)
O11 Mo3 O2 . . 72.4(2)
O8 Mo3 O2 3_665 . 71.8(2)
O5 Mo4 O10 . . 105.4(4)
O5 Mo4 O12 . 3_665 98.7(3)
O10 Mo4 O12 . 3_665 103.1(3)
O5 Mo4 O3 . . 97.8(3)
O10 Mo4 O3 . . 102.0(3)
O12 Mo4 O3 3_665 . 144.9(3)
O5 Mo4 O13 . . 163.6(3)
O10 Mo4 O13 . . 91.0(3)
O12 Mo4 O13 3_665 . 78.1(3)
O3 Mo4 O13 . . 77.3(3)
O5 Mo4 O8 . 3_665 93.1(3)
O10 Mo4 O8 . 3_665 161.4(3)
O12 Mo4 O8 3_665 3_665 73.8(2)
O3 Mo4 O8 . 3_665 74.6(3)
O13 Mo4 O8 . 3_665 70.5(2)
O15 Mo5 O21 . . 103.8(4)
O15 Mo5 O24 . . 102.9(3)
O21 Mo5 O24 . . 94.6(3)
O15 Mo5 O14 . . 101.1(3)
O21 Mo5 O14 . . 95.9(3)
O24 Mo5 O14 . . 150.7(3)
O15 Mo5 O25 . . 101.1(3)
O21 Mo5 O25 . . 155.1(3)
O24 Mo5 O25 . . 80.2(3)
O14 Mo5 O25 . . 78.8(3)
O15 Mo5 O25 . 3_766 177.6(3)
O21 Mo5 O25 . 3_766 78.4(3)
O24 Mo5 O25 . 3_766 77.8(3)
O14 Mo5 O25 . 3_766 77.6(3)
O25 Mo5 O25 . 3_766 76.7(3)
O19 Mo6 O17 . . 103.1(4)
O19 Mo6 O22 . . 101.3(4)
O17 Mo6 O22 . . 101.0(4)
O19 Mo6 O14 . . 101.8(4)
O17 Mo6 O14 . . 96.3(3)
O22 Mo6 O14 . . 147.1(3)
O19 Mo6 O25 . . 160.3(4)
O17 Mo6 O25 . . 96.3(3)
O22 Mo6 O25 . . 77.4(3)
O14 Mo6 O25 . . 73.0(3)
O19 Mo6 O24 . 3_766 88.1(3)
O17 Mo6 O24 . 3_766 165.1(3)
O22 Mo6 O24 . 3_766 86.2(3)
O14 Mo6 O24 . 3_766 71.5(3)
O25 Mo6 O24 . 3_766 72.3(3)
O20 Mo7 O23 . . 104.5(4)
O20 Mo7 O22 . 3_766 101.6(4)
O23 Mo7 O22 . 3_766 98.2(4)
O20 Mo7 O18 . . 103.7(3)
O23 Mo7 O18 . . 97.6(4)
O22 Mo7 O18 3_766 . 145.7(3)
O20 Mo7 O21 . . 90.9(4)
O23 Mo7 O21 . . 164.6(4)
O22 Mo7 O21 3_766 . 79.0(3)
O18 Mo7 O21 . . 77.8(3)
O20 Mo7 O25 . 3_766 160.5(4)
O23 Mo7 O25 . 3_766 95.0(4)
O22 Mo7 O25 3_766 3_766 74.3(3)
O18 Mo7 O25 . 3_766 74.1(3)
O21 Mo7 O25 . 3_766 69.6(3)
O16 Mo8 O26 . . 104.4(4)
O16 Mo8 O18 . . 103.0(4)
O26 Mo8 O18 . . 101.7(4)
O16 Mo8 O24 . 3_766 97.2(4)
O26 Mo8 O24 . 3_766 101.0(3)
O18 Mo8 O24 . 3_766 144.7(3)
O16 Mo8 O14 . . 164.7(3)
O26 Mo8 O14 . . 88.0(3)
O18 Mo8 O14 . . 82.9(3)
O24 Mo8 O14 3_766 . 71.2(3)
O16 Mo8 O25 . 3_766 95.8(3)
O26 Mo8 O25 . 3_766 159.6(3)
O18 Mo8 O25 . 3_766 76.7(3)
O24 Mo8 O25 3_766 3_766 72.6(3)
O14 Mo8 O25 . 3_766 71.6(3)
Mo2 O2 Mo1 . . 110.0(3)
Mo2 O2 Mo3 . . 111.2(3)
Mo1 O2 Mo3 . . 104.4(3)
Mo3 O3 Mo4 . . 115.9(4)
Mo2 O8 Mo3 . 3_665 92.1(2)
Mo2 O8 Mo1 . . 91.6(2)
Mo3 O8 Mo1 3_665 . 164.2(3)
Mo2 O8 Mo2 . 3_665 104.1(3)
Mo3 O8 Mo2 3_665 3_665 97.1(3)
Mo1 O8 Mo2 . 3_665 96.9(2)
Mo2 O8 Mo4 . 3_665 164.5(3)
Mo3 O8 Mo4 3_665 3_665 86.0(2)
Mo1 O8 Mo4 . 3_665 86.3(2)
Mo2 O8 Mo4 3_665 3_665 91.4(2)
Mo2 O11 Mo3 3_665 . 110.1(3)
Mo2 O11 Mo1 3_665 . 110.0(3)
Mo3 O11 Mo1 . . 102.4(3)
Mo1 O12 Mo4 . 3_665 118.7(3)
Mo2 O13 Mo4 . . 117.5(3)
Mo5 O14 Mo6 . . 108.7(3)
Mo5 O14 Mo8 . . 111.6(3)
Mo6 O14 Mo8 . . 104.0(3)
Mo8 O18 Mo7 . . 118.2(4)
Mo5 O21 Mo7 . . 119.8(4)
Mo6 O22 Mo7 . 3_766 118.5(4)
Mo5 O24 Mo8 . 3_766 108.9(3)
Mo5 O24 Mo6 . 3_766 110.9(3)
Mo8 O24 Mo6 3_766 3_766 103.5(3)
Mo5 O25 Mo6 . . 92.8(3)
Mo5 O25 Mo8 . 3_766 91.7(3)
Mo6 O25 Mo8 . 3_766 164.5(4)
Mo5 O25 Mo5 . 3_766 103.3(3)
Mo6 O25 Mo5 . 3_766 96.6(3)
Mo8 O25 Mo5 3_766 3_766 96.7(3)
Mo5 O25 Mo7 . 3_766 164.5(4)
Mo6 O25 Mo7 . 3_766 86.4(2)
Mo8 O25 Mo7 3_766 3_766 85.3(2)
Mo5 O25 Mo7 3_766 3_766 92.2(3)
C12 N1 C10 . . 112.1(9)
C12 N1 C8 . . 106.9(9)
C10 N1 C8 . . 108.9(9)
C12 N1 C7 . . 108.6(8)
C10 N1 C7 . . 109.2(8)
C8 N1 C7 . . 111.1(8)
C2 C1 C6 . . 122.0(11)
C2 C1 H1 . . 119.0
C6 C1 H1 . . 119.0
C1 C2 C3 . . 120.4(11)
C1 C2 H2 . . 119.8
C3 C2 H2 . . 119.8
C4 C3 C2 . . 118.6(11)
C4 C3 H3 . . 120.7
C2 C3 H3 . . 120.7
C3 C4 C5 . . 120.7(11)
C3 C4 H4 . . 119.6
C5 C4 H4 . . 119.6
C6 C5 C4 . . 120.7(11)
C6 C5 H5 . . 119.7
C4 C5 H5 . . 119.7
C5 C6 C1 . . 117.6(11)
C5 C6 C7 . . 122.2(10)
C1 C6 C7 . . 120.0(10)
C6 C7 N1 . . 115.4(9)
C6 C7 H7A . . 108.4
N1 C7 H7A . . 108.4
C6 C7 H7B . . 108.4
N1 C7 H7B . . 108.4
H7A C7 H7B . . 107.5
N1 C8 C9 . . 113.6(10)
N1 C8 H8A . . 108.9
C9 C8 H8A . . 108.9
N1 C8 H8B . . 108.9
C9 C8 H8B . . 108.9
H8A C8 H8B . . 107.7
C8 C9 H9A . . 109.5
C8 C9 H9B . . 109.5
H9A C9 H9B . . 109.5
C8 C9 H9C . . 109.5
H9A C9 H9C . . 109.5
H9B C9 H9C . . 109.5
N1 C10 C11 . . 113.8(9)
N1 C10 H10A . . 108.8
C11 C10 H10A . . 108.8
N1 C10 H10B . . 108.8
C11 C10 H10B . . 108.8
H10A C10 H10B . . 107.7
C10 C11 H11A . . 109.5
C10 C11 H11B . . 109.5
H11A C11 H11B . . 109.5
C10 C11 H11C . . 109.5
H11A C11 H11C . . 109.5
H11B C11 H11C . . 109.5
N1 C12 C13 . . 116.6(9)
N1 C12 H12A . . 108.1
C13 C12 H12A . . 108.1
N1 C12 H12B . . 108.1
C13 C12 H12B . . 108.1
H12A C12 H12B . . 107.3
C12 C13 H13A . . 109.5
C12 C13 H13B . . 109.5
H13A C13 H13B . . 109.5
C12 C13 H13C . . 109.5
H13A C13 H13C . . 109.5
H13B C13 H13C . . 109.5
C21 N2 C25 . . 105.9(9)
C21 N2 C23 . . 110.7(9)
C25 N2 C23 . . 110.4(9)
C21 N2 C20 . . 113.0(9)
C25 N2 C20 . . 110.5(9)
C23 N2 C20 . . 106.5(9)
C19 C14 C15 . . 122.1(12)
C19 C14 H14 . . 119.0
C15 C14 H14 . . 119.0
C16 C15 C14 . . 119.5(13)
C16 C15 H15 . . 120.3
C14 C15 H15 . . 120.3
C17 C16 C15 . . 119.3(13)
C17 C16 H16 . . 120.3
C15 C16 H16 . . 120.3
C16 C17 C18 . . 120.7(13)
C16 C17 H17 . . 119.7
C18 C17 H17 . . 119.7
C17 C18 C19 . . 121.2(13)
C17 C18 H18 . . 119.4
C19 C18 H18 . . 119.4
C14 C19 C18 . . 117.1(12)
C14 C19 C20 . . 122.1(12)
C18 C19 C20 . . 120.8(12)
C19 C20 N2 . . 115.3(10)
C19 C20 H20A . . 108.4
N2 C20 H20A . . 108.4
C19 C20 H20B . . 108.4
N2 C20 H20B . . 108.4
H20A C20 H20B . . 107.5
N2 C21 C22 . . 114.9(10)
N2 C21 H21A . . 108.5
C22 C21 H21A . . 108.5
N2 C21 H21B . . 108.5
C22 C21 H21B . . 108.5
H21A C21 H21B . . 107.5
C21 C22 H22A . . 109.5
C21 C22 H22B . . 109.5
H22A C22 H22B . . 109.5
C21 C22 H22C . . 109.5
H22A C22 H22C . . 109.5
H22B C22 H22C . . 109.5
C24 C23 N2 . . 116.4(10)
C24 C23 H23A . . 108.2
N2 C23 H23A . . 108.2
C24 C23 H23B . . 108.2
N2 C23 H23B . . 108.2
H23A C23 H23B . . 107.4
C23 C24 H24A . . 109.5
C23 C24 H24B . . 109.5
H24A C24 H24B . . 109.5
C23 C24 H24C . . 109.5
H24A C24 H24C . . 109.5
H24B C24 H24C . . 109.5
C26 C25 N2 . . 116.1(10)
C26 C25 H25A . . 108.3
N2 C25 H25A . . 108.3
C26 C25 H25B . . 108.3
N2 C25 H25B . . 108.3
H25A C25 H25B . . 107.4
C25 C26 H26A . . 109.5
C25 C26 H26B . . 109.5
H26A C26 H26B . . 109.5
C25 C26 H26C . . 109.5
H26A C26 H26C . . 109.5
H26B C26 H26C . . 109.5
C33 N3 C36 . . 104.7(8)
C33 N3 C38 . . 111.9(8)
C36 N3 C38 . . 111.3(9)
C33 N3 C34 . . 110.3(9)
C36 N3 C34 . . 111.9(9)
C38 N3 C34 . . 106.8(9)
C32 C27 C28 . . 121.8(12)
C32 C27 H27 . . 119.1
C28 C27 H27 . . 119.1
C29 C28 C27 . . 117.4(12)
C29 C28 H28 . . 121.3
C27 C28 H28 . . 121.3
C30 C29 C28 . . 121.5(13)
C30 C29 H29 . . 119.2
C28 C29 H29 . . 119.2
C29 C30 C31 . . 120.5(12)
C29 C30 H30 . . 119.7
C31 C30 H30 . . 119.7
C30 C31 C32 . . 120.4(12)
C30 C31 H31 . . 119.8
C32 C31 H31 . . 119.8
C27 C32 C31 . . 118.4(11)
C27 C32 C33 . . 117.4(11)
C31 C32 C33 . . 124.0(11)
N3 C33 C32 . . 118.4(9)
N3 C33 H33A . . 107.7
C32 C33 H33A . . 107.7
N3 C33 H33B . . 107.7
C32 C33 H33B . . 107.7
H33A C33 H33B . . 107.1
C35 C34 N3 . . 114.5(10)
C35 C34 H34A . . 108.6
N3 C34 H34A . . 108.6
C35 C34 H34B . . 108.6
N3 C34 H34B . . 108.6
H34A C34 H34B . . 107.6
C34 C35 H35A . . 109.5
C34 C35 H35B . . 109.5
H35A C35 H35B . . 109.5
C34 C35 H35C . . 109.5
H35A C35 H35C . . 109.5
H35B C35 H35C . . 109.5
N3 C36 C37 . . 115.0(9)
N3 C36 H36A . . 108.5
C37 C36 H36A . . 108.5
N3 C36 H36B . . 108.5
C37 C36 H36B . . 108.5
H36A C36 H36B . . 107.5
C36 C37 H37A . . 109.5
C36 C37 H37B . . 109.5
H37A C37 H37B . . 109.5
C36 C37 H37C . . 109.5
H37A C37 H37C . . 109.5
H37B C37 H37C . . 109.5
C39 C38 N3 . . 115.7(10)
C39 C38 H38A . . 108.4
N3 C38 H38A . . 108.4
C39 C38 H38B . . 108.4
N3 C38 H38B . . 108.4
H38A C38 H38B . . 107.4
C38 C39 H39A . . 109.5
C38 C39 H39B . . 109.5
H39A C39 H39B . . 109.5
C38 C39 H39C . . 109.5
H39A C39 H39C . . 109.5
H39B C39 H39C . . 109.5
C51 N4 C47 . . 105.0(9)
C51 N4 C46 . . 111.6(9)
C47 N4 C46 . . 111.5(10)
C51 N4 C49 . . 111.2(10)
C47 N4 C49 . . 110.6(10)
C46 N4 C49 . . 107.0(9)
C41 C40 C45 . . 120.7(14)
C41 C40 H40 . . 119.7
C45 C40 H40 . . 119.7
C42 C41 C40 . . 120.8(14)
C42 C41 H41 . . 119.6
C40 C41 H41 . . 119.6
C41 C42 C43 . . 118.7(14)
C41 C42 H42 . . 120.6
C43 C42 H42 . . 120.6
C42 C43 C44 . . 120.7(15)
C42 C43 H43 . . 119.6
C44 C43 H43 . . 119.6
C45 C44 C43 . . 120.9(13)
C45 C44 H44 . . 119.5
C43 C44 H44 . . 119.5
C44 C45 C40 . . 118.0(13)
C44 C45 C46 . . 122.0(13)
C40 C45 C46 . . 119.9(13)
N4 C46 C45 . . 118.4(10)
N4 C46 H46A . . 107.7
C45 C46 H46A . . 107.7
N4 C46 H46B . . 107.7
C45 C46 H46B . . 107.7
H46A C46 H46B . . 107.1
N4 C47 C48 . . 113.6(11)
N4 C47 H47A . . 108.8
C48 C47 H47A . . 108.8
N4 C47 H47B . . 108.8
C48 C47 H47B . . 108.8
H47A C47 H47B . . 107.7
C47 C48 H48A . . 109.5
C47 C48 H48B . . 109.5
H48A C48 H48B . . 109.5
C47 C48 H48C . . 109.5
H48A C48 H48C . . 109.5
H48B C48 H48C . . 109.5
C50 C49 N4 . . 114.6(10)
C50 C49 H49A . . 108.6
N4 C49 H49A . . 108.6
C50 C49 H49B . . 108.6
N4 C49 H49B . . 108.6
H49A C49 H49B . . 107.6
C49 C50 H50A . . 109.5
C49 C50 H50B . . 109.5
H50A C50 H50B . . 109.5
C49 C50 H50C . . 109.5
H50A C50 H50C . . 109.5
H50B C50 H50C . . 109.5
N4 C51 C52 . . 116.2(11)
N4 C51 H51A . . 108.2
C52 C51 H51A . . 108.2
N4 C51 H51B . . 108.2
C52 C51 H51B . . 108.2
H51A C51 H51B . . 107.4
C51 C52 H52A . . 109.5
C51 C52 H52B . . 109.5
H52A C52 H52B . . 109.5
C51 C52 H52C . . 109.5
H52A C52 H52C . . 109.5
H52B C52 H52C . . 109.5

loop_
_geom_bond_atom_site_label_1
_geom_bond_atom_site_label_2
_geom_bond_site_symmetry_2
_geom_bond_distance
_geom_bond_publ_flag
Mo1 O7 . 1.694(7) y
Mo1 O1 . 1.698(7) y
Mo3 O4 . 1.698(7) y
Mo3 O9 . 1.700(7) y
Mo4 O5 . 1.712(7) y
Mo4 O10 . 1.715(7) y
Mo2 O6 . 1.696(7) y
Mo1 O12 . 1.891(7) y
Mo2 O13 . 1.754(7) y
Mo3 O3 . 1.917(7) y
Mo4 O12 3_665 1.927(7) y
Mo4 O3 . 1.930(7) y
Mo4 O13 . 2.295(7) y
Mo2 O11 3_665 1.951(7) y
Mo3 O11 . 1.986(7) y
Mo1 O11 . 2.389(7) y
Mo1 O2 . 1.984(6) y
Mo2 O2 . 1.961(7) y
Mo3 O2 . 2.335(7) y
Mo1 O8 . 2.358(7) y
Mo2 O8 . 2.145(6) y
Mo2 O8 3_665 2.406(7) y
Mo3 O8 3_665 2.334(7) y
Mo4 O8 3_665 2.445(6) y
Mo5 O15 . 1.671(8) y
Mo6 O19 . 1.700(7) y
Mo6 O17 . 1.720(8) y
Mo7 O20 . 1.694(8) y
Mo7 O23 . 1.720(8) y
Mo8 O16 . 1.695(9) y
Mo8 O26 . 1.704(8) y
Mo5 O21 . 1.775(8) y
Mo6 O22 . 1.889(8) y
Mo7 O22 3_766 1.930(8) y
Mo7 O18 . 1.944(7) y
Mo7 O21 . 2.264(8) y
Mo8 O18 . 1.875(8) y
Mo5 O14 . 1.981(7) y
Mo6 O14 . 1.994(7) y
Mo8 O14 . 2.353(8) y
Mo5 O24 . 1.961(7) y
Mo6 O24 3_766 2.351(8) y
Mo8 O24 3_766 2.011(8) y
Mo5 O25 . 2.106(7) y
Mo5 O25 3_766 2.415(8) y
Mo6 O25 . 2.347(7) y
Mo7 O25 3_766 2.446(8) y
Mo8 O25 3_766 2.389(7) y
N1 C12 . 1.503(13) ?
N1 C10 . 1.521(13) ?
N1 C8 . 1.522(14) ?
N1 C7 . 1.527(12) ?
C1 C2 . 1.366(15) ?
C1 C6 . 1.392(14) ?
C1 H1 . 0.9300 ?
C2 C3 . 1.384(16) ?
C2 H2 . 0.9300 ?
C3 C4 . 1.382(15) ?
C3 H3 . 0.9300 ?
C4 C5 . 1.395(15) ?
C4 H4 . 0.9300 ?
C5 C6 . 1.378(15) ?
C5 H5 . 0.9300 ?
C6 C7 . 1.507(14) ?
C7 H7A . 0.9700 ?
C7 H7B . 0.9700 ?
C8 C9 . 1.534(15) ?
C8 H8A . 0.9700 ?
C8 H8B . 0.9700 ?
C9 H9A . 0.9600 ?
C9 H9B . 0.9600 ?
C9 H9C . 0.9600 ?
C10 C11 . 1.534(16) ?
C10 H10A . 0.9700 ?
C10 H10B . 0.9700 ?
C11 H11A . 0.9600 ?
C11 H11B . 0.9600 ?
C11 H11C . 0.9600 ?
C12 C13 . 1.513(15) ?
C12 H12A . 0.9700 ?
C12 H12B . 0.9700 ?
C13 H13A . 0.9600 ?
C13 H13B . 0.9600 ?
C13 H13C . 0.9600 ?
N2 C21 . 1.521(13) ?
N2 C25 . 1.522(13) ?
N2 C23 . 1.523(14) ?
N2 C20 . 1.531(13) ?
C14 C19 . 1.385(16) ?
C14 C15 . 1.394(17) ?
C14 H14 . 0.9300 ?
C15 C16 . 1.393(18) ?
C15 H15 . 0.9300 ?
C16 C17 . 1.381(17) ?
C16 H16 . 0.9300 ?
C17 C18 . 1.382(17) ?
C17 H17 . 0.9300 ?
C18 C19 . 1.407(16) ?
C18 H18 . 0.9300 ?
C19 C20 . 1.496(16) ?
C20 H20A . 0.9700 ?
C20 H20B . 0.9700 ?
C21 C22 . 1.546(15) ?
C21 H21A . 0.9700 ?
C21 H21B . 0.9700 ?
C22 H22A . 0.9600 ?
C22 H22B . 0.9600 ?
C22 H22C . 0.9600 ?
C23 C24 . 1.510(16) ?
C23 H23A . 0.9700 ?
C23 H23B . 0.9700 ?
C24 H24A . 0.9600 ?
C24 H24B . 0.9600 ?
C24 H24C . 0.9600 ?
C25 C26 . 1.513(15) ?
C25 H25A . 0.9700 ?
C25 H25B . 0.9700 ?
C26 H26A . 0.9600 ?
C26 H26B . 0.9600 ?
C26 H26C . 0.9600 ?
N3 C33 . 1.506(12) ?
N3 C36 . 1.519(13) ?
N3 C38 . 1.523(13) ?
N3 C34 . 1.529(14) ?
C27 C32 . 1.377(16) ?
C27 C28 . 1.408(16) ?
C27 H27 . 0.9300 ?
C28 C29 . 1.397(17) ?
C28 H28 . 0.9300 ?
C29 C30 . 1.350(17) ?
C29 H29 . 0.9300 ?
C30 C31 . 1.384(15) ?
C30 H30 . 0.9300 ?
C31 C32 . 1.397(15) ?
C31 H31 . 0.9300 ?
C32 C33 . 1.514(14) ?
C33 H33A . 0.9700 ?
C33 H33B . 0.9700 ?
C34 C35 . 1.522(16) ?
C34 H34A . 0.9700 ?
C34 H34B . 0.9700 ?
C35 H35A . 0.9600 ?
C35 H35B . 0.9600 ?
C35 H35C . 0.9600 ?
C36 C37 . 1.540(15) ?
C36 H36A . 0.9700 ?
C36 H36B . 0.9700 ?
C37 H37A . 0.9600 ?
C37 H37B . 0.9600 ?
C37 H37C . 0.9600 ?
C38 C39 . 1.494(16) ?
C38 H38A . 0.9700 ?
C38 H38B . 0.9700 ?
C39 H39A . 0.9600 ?
C39 H39B . 0.9600 ?
C39 H39C . 0.9600 ?
N4 C51 . 1.488(15) ?
N4 C47 . 1.504(15) ?
N4 C46 . 1.507(14) ?
N4 C49 . 1.514(15) ?
C40 C41 . 1.370(18) ?
C40 C45 . 1.400(18) ?
C40 H40 . 0.9300 ?
C41 C42 . 1.364(18) ?
C41 H41 . 0.9300 ?
C42 C43 . 1.368(19) ?
C42 H42 . 0.9300 ?
C43 C44 . 1.391(17) ?
C43 H43 . 0.9300 ?
C44 C45 . 1.353(17) ?
C44 H44 . 0.9300 ?
C45 C46 . 1.533(16) ?
C46 H46A . 0.9700 ?
C46 H46B . 0.9700 ?
C47 C48 . 1.546(18) ?
C47 H47A . 0.9700 ?
C47 H47B . 0.9700 ?
C48 H48A . 0.9600 ?
C48 H48B . 0.9600 ?
C48 H48C . 0.9600 ?
C49 C50 . 1.506(15) ?
C49 H49A . 0.9700 ?
C49 H49B . 0.9700 ?
C50 H50A . 0.9600 ?
C50 H50B . 0.9600 ?
C50 H50C . 0.9600 ?
C51 C52 . 1.540(17) ?
C51 H51A . 0.9700 ?
C51 H51B . 0.9700 ?
C52 H52A . 0.9600 ?
C52 H52B . 0.9600 ?
C52 H52C . 0.9600 ?

loop_
_geom_hbond_atom_site_label_D
_geom_hbond_atom_site_label_H
_geom_hbond_atom_site_label_A
_geom_hbond_site_symmetry_A
_geom_hbond_distance_DH
_geom_hbond_distance_HA
_geom_hbond_distance_DA
_geom_hbond_angle_DHA
C49 H49A O19 3_666 0.97 2.59 3.371(15) 137.6
C46 H46B O21 1_455 0.97 2.60 3.098(13) 112.2
C38 H38B O12 2_655 0.97 2.56 3.508(14) 166.3
C37 H37A O12 2_655 0.96 2.29 3.199(13) 157.1
C36 H36B O6 . 0.97 2.45 3.144(13) 128.3
C36 H36B O1 . 0.97 2.54 3.381(14) 145.6
C33 H33A O1 . 0.97 2.29 3.212(12) 157.7
C29 H29 O5 1_556 0.93 2.48 3.177(15) 131.6
C26 H26A O23 4_576 0.96 2.55 3.219(15) 127.0
C25 H25A O2 4_576 0.97 2.37 3.037(12) 125.7
C24 H24C O4 4_576 0.96 2.56 3.464(16) 157.7
C23 H23A O17 2_756 0.97 2.40 3.360(14) 169.3
C22 H22C O20 . 0.96 2.59 3.326(16) 134.0
C21 H21A O3 4_576 0.97 2.57 3.499(14) 160.3
C18 H18 O20 . 0.93 2.48 3.370(15) 160.4
C12 H12A O4 1_556 0.97 2.44 3.182(13) 133.1
C10 H10B O7 4_566 0.97 2.50 3.320(15) 141.6
C9 H9B O17 2_746 0.96 2.42 3.209(14) 138.8
C8 H8A O16 4_566 0.97 2.42 3.339(15) 158.3
C7 H7A O7 4_566 0.97 2.40 3.221(13) 142.1
C5 H5 O3 1_556 0.93 2.49 3.320(13) 149.4

loop_
_geom_torsion_atom_site_label_1
_geom_torsion_atom_site_label_2
_geom_torsion_atom_site_label_3
_geom_torsion_atom_site_label_4
_geom_torsion_site_symmetry_1
_geom_torsion_site_symmetry_4
_geom_torsion
O6 Mo2 O2 Mo1 . . 75.1(4)
O13 Mo2 O2 Mo1 . . -180.0(3)
O11 Mo2 O2 Mo1 3_665 . -64.1(6)
O8 Mo2 O2 Mo1 . . -23.3(3)
O8 Mo2 O2 Mo1 3_665 . -101.4(3)
O6 Mo2 O2 Mo3 . . -169.8(3)
O13 Mo2 O2 Mo3 . . -64.8(3)
O11 Mo2 O2 Mo3 3_665 . 51.0(6)
O8 Mo2 O2 Mo3 . . 91.9(3)
O8 Mo2 O2 Mo3 3_665 . 13.8(3)
O7 Mo1 O2 Mo2 . . 179.9(4)
O1 Mo1 O2 Mo2 . . -73.9(4)
O12 Mo1 O2 Mo2 . . 51.0(6)
O8 Mo1 O2 Mo2 . . 21.6(3)
O11 Mo1 O2 Mo2 . . 97.7(3)
O7 Mo1 O2 Mo3 . . 60.5(4)
O1 Mo1 O2 Mo3 . . 166.6(3)
O12 Mo1 O2 Mo3 . . -68.4(6)
O8 Mo1 O2 Mo3 . . -97.8(3)
O11 Mo1 O2 Mo3 . . -21.7(2)
O4 Mo3 O2 Mo2 . . 165.4(4)
O9 Mo3 O2 Mo2 . . -39.2(13)
O3 Mo3 O2 Mo2 . . 64.6(3)
O11 Mo3 O2 Mo2 . . -92.3(3)
O8 Mo3 O2 Mo2 3_665 . -14.6(3)
O4 Mo3 O2 Mo1 . . -76.0(3)
O9 Mo3 O2 Mo1 . . 79.4(12)
O3 Mo3 O2 Mo1 . . -176.8(3)
O11 Mo3 O2 Mo1 . . 26.2(3)
O8 Mo3 O2 Mo1 3_665 . 104.0(3)
O4 Mo3 O3 Mo4 . . 178.3(4)
O9 Mo3 O3 Mo4 . . 71.0(4)
O11 Mo3 O3 Mo4 . . -52.7(7)
O8 Mo3 O3 Mo4 3_665 . -22.1(3)
O2 Mo3 O3 Mo4 . . -95.0(4)
O5 Mo4 O3 Mo3 . . -69.7(4)
O10 Mo4 O3 Mo3 . . -177.4(4)
O12 Mo4 O3 Mo3 3_665 . 47.8(7)
O13 Mo4 O3 Mo3 . . 94.3(4)
O8 Mo4 O3 Mo3 3_665 . 21.4(3)
O6 Mo2 O8 Mo3 . 3_665 84.0(3)
O13 Mo2 O8 Mo3 . 3_665 -96.3(7)
O11 Mo2 O8 Mo3 3_665 3_665 -16.8(2)
O2 Mo2 O8 Mo3 . 3_665 -177.1(3)
O8 Mo2 O8 Mo3 3_665 3_665 -97.8(3)
O6 Mo2 O8 Mo1 . . -80.7(3)
O13 Mo2 O8 Mo1 . . 99.0(7)
O11 Mo2 O8 Mo1 3_665 . 178.5(3)
O2 Mo2 O8 Mo1 . . 18.2(2)
O8 Mo2 O8 Mo1 3_665 . 97.5(3)
O6 Mo2 O8 Mo2 . 3_665 -178.2(3)
O13 Mo2 O8 Mo2 . 3_665 1.5(8)
O11 Mo2 O8 Mo2 3_665 3_665 81.0(3)
O2 Mo2 O8 Mo2 . 3_665 -79.3(3)
O8 Mo2 O8 Mo2 3_665 3_665 0.0
O6 Mo2 O8 Mo4 . 3_665 1.4(13)
O13 Mo2 O8 Mo4 . 3_665 -179.0(10)
O11 Mo2 O8 Mo4 3_665 3_665 -99.5(13)
O2 Mo2 O8 Mo4 . 3_665 100.2(13)
O8 Mo2 O8 Mo4 3_665 3_665 179.5(15)
O7 Mo1 O8 Mo2 . . -96.1(8)
O1 Mo1 O8 Mo2 . . 76.8(3)
O12 Mo1 O8 Mo2 . . 178.3(3)
O2 Mo1 O8 Mo2 . . -18.5(2)
O11 Mo1 O8 Mo2 . . -93.8(3)
O7 Mo1 O8 Mo3 . 3_665 160.3(10)
O1 Mo1 O8 Mo3 . 3_665 -26.8(12)
O12 Mo1 O8 Mo3 . 3_665 74.7(12)
O2 Mo1 O8 Mo3 . 3_665 -122.0(12)
O11 Mo1 O8 Mo3 . 3_665 162.7(12)
O7 Mo1 O8 Mo2 . 3_665 8.2(9)
O1 Mo1 O8 Mo2 . 3_665 -178.9(3)
O12 Mo1 O8 Mo2 . 3_665 -77.4(3)
O2 Mo1 O8 Mo2 . 3_665 85.9(3)
O11 Mo1 O8 Mo2 . 3_665 10.6(2)
O7 Mo1 O8 Mo4 . 3_665 99.2(8)
O1 Mo1 O8 Mo4 . 3_665 -87.9(3)
O12 Mo1 O8 Mo4 . 3_665 13.6(2)
O2 Mo1 O8 Mo4 . 3_665 176.9(3)
O11 Mo1 O8 Mo4 . 3_665 101.6(2)
O4 Mo3 O11 Mo2 . 3_665 180.0(3)
O9 Mo3 O11 Mo2 . 3_665 -72.9(4)
O3 Mo3 O11 Mo2 . 3_665 51.1(6)
O8 Mo3 O11 Mo2 3_665 3_665 19.9(3)
O2 Mo3 O11 Mo2 . 3_665 95.6(3)
O4 Mo3 O11 Mo1 . . 63.0(3)
O9 Mo3 O11 Mo1 . . 170.1(3)
O3 Mo3 O11 Mo1 . . -65.9(6)
O8 Mo3 O11 Mo1 3_665 . -97.1(3)
O2 Mo3 O11 Mo1 . . -21.4(2)
O7 Mo1 O11 Mo2 . 3_665 165.2(4)
O1 Mo1 O11 Mo2 . 3_665 -55.5(13)
O12 Mo1 O11 Mo2 . 3_665 63.9(3)
O2 Mo1 O11 Mo2 . 3_665 -91.5(3)
O8 Mo1 O11 Mo2 . 3_665 -13.9(3)
O7 Mo1 O11 Mo3 . . -77.7(3)
O1 Mo1 O11 Mo3 . . 61.5(13)
O12 Mo1 O11 Mo3 . . -179.1(3)
O2 Mo1 O11 Mo3 . . 25.6(3)
O8 Mo1 O11 Mo3 . . 103.1(3)
O7 Mo1 O12 Mo4 . 3_665 -177.8(4)
O1 Mo1 O12 Mo4 . 3_665 74.8(5)
O2 Mo1 O12 Mo4 . 3_665 -48.8(7)
O8 Mo1 O12 Mo4 . 3_665 -19.9(3)
O11 Mo1 O12 Mo4 . 3_665 -92.6(4)
O6 Mo2 O13 Mo4 . . 177.6(4)
O11 Mo2 O13 Mo4 3_665 . -77.9(4)
O2 Mo2 O13 Mo4 . . 74.9(4)
O8 Mo2 O13 Mo4 . . -2.1(10)
O8 Mo2 O13 Mo4 3_665 . -0.6(3)
O5 Mo4 O13 Mo2 . . -3.0(13)
O10 Mo4 O13 Mo2 . . -179.4(4)
O12 Mo4 O13 Mo2 3_665 . 77.4(4)
O3 Mo4 O13 Mo2 . . -77.4(4)
O8 Mo4 O13 Mo2 3_665 . 0.6(3)
O15 Mo5 O14 Mo6 . . -77.0(4)
O21 Mo5 O14 Mo6 . . 177.7(4)
O24 Mo5 O14 Mo6 . . 67.5(7)
O25 Mo5 O14 Mo6 . . 22.3(3)
O25 Mo5 O14 Mo6 3_766 . 101.0(4)
O15 Mo5 O14 Mo8 . . 168.9(4)
O21 Mo5 O14 Mo8 . . 63.6(4)
O24 Mo5 O14 Mo8 . . -46.6(8)
O25 Mo5 O14 Mo8 . . -91.8(4)
O25 Mo5 O14 Mo8 3_766 . -13.1(3)
O19 Mo6 O14 Mo5 . . 179.1(4)
O17 Mo6 O14 Mo5 . . 74.2(4)
O22 Mo6 O14 Mo5 . . -47.3(7)
O25 Mo6 O14 Mo5 . . -20.5(3)
O24 Mo6 O14 Mo5 3_766 . -97.0(4)
O19 Mo6 O14 Mo8 . . -61.9(4)
O17 Mo6 O14 Mo8 . . -166.8(3)
O22 Mo6 O14 Mo8 . . 71.7(6)
O25 Mo6 O14 Mo8 . . 98.5(3)
O24 Mo6 O14 Mo8 3_766 . 22.0(3)
O16 Mo8 O14 Mo5 . . 49.2(15)
O26 Mo8 O14 Mo5 . . -166.7(4)
O18 Mo8 O14 Mo5 . . -64.6(4)
O24 Mo8 O14 Mo5 3_766 . 91.0(4)
O25 Mo8 O14 Mo5 3_766 . 13.7(3)
O16 Mo8 O14 Mo6 . . -67.8(14)
O26 Mo8 O14 Mo6 . . 76.3(4)
O18 Mo8 O14 Mo6 . . 178.4(4)
O24 Mo8 O14 Mo6 3_766 . -26.0(3)
O25 Mo8 O14 Mo6 3_766 . -103.4(3)
O16 Mo8 O18 Mo7 . . -71.0(5)
O26 Mo8 O18 Mo7 . . -178.9(4)
O24 Mo8 O18 Mo7 3_766 . 52.1(8)
O14 Mo8 O18 Mo7 . . 94.6(4)
O25 Mo8 O18 Mo7 3_766 . 21.9(4)
O20 Mo7 O18 Mo8 . . 178.4(5)
O23 Mo7 O18 Mo8 . . 71.4(5)
O22 Mo7 O18 Mo8 3_766 . -45.3(8)
O21 Mo7 O18 Mo8 . . -93.7(4)
O25 Mo7 O18 Mo8 3_766 . -21.7(4)
O15 Mo5 O21 Mo7 . . -177.6(4)
O24 Mo5 O21 Mo7 . . 77.9(4)
O14 Mo5 O21 Mo7 . . -74.6(4)
O25 Mo5 O21 Mo7 . . 1.4(9)
O25 Mo5 O21 Mo7 3_766 . 1.4(3)
O20 Mo7 O21 Mo5 . . 179.8(4)
O23 Mo7 O21 Mo5 . . 2.1(15)
O22 Mo7 O21 Mo5 3_766 . -78.6(4)
O18 Mo7 O21 Mo5 . . 76.0(4)
O25 Mo7 O21 Mo5 3_766 . -1.4(3)
O19 Mo6 O22 Mo7 . 3_766 177.1(5)
O17 Mo6 O22 Mo7 . 3_766 -76.9(5)
O14 Mo6 O22 Mo7 . 3_766 43.4(9)
O25 Mo6 O22 Mo7 . 3_766 17.2(4)
O24 Mo6 O22 Mo7 3_766 3_766 89.9(4)
O15 Mo5 O24 Mo8 . 3_766 77.0(4)
O21 Mo5 O24 Mo8 . 3_766 -177.8(4)
O14 Mo5 O24 Mo8 . 3_766 -67.2(7)
O25 Mo5 O24 Mo8 . 3_766 -22.3(3)
O25 Mo5 O24 Mo8 3_766 3_766 -100.7(4)
O15 Mo5 O24 Mo6 . 3_766 -169.8(3)
O21 Mo5 O24 Mo6 . 3_766 -64.5(4)
O14 Mo5 O24 Mo6 . 3_766 46.0(8)
O25 Mo5 O24 Mo6 . 3_766 90.9(4)
O25 Mo5 O24 Mo6 3_766 3_766 12.6(3)
O15 Mo5 O25 Mo6 . . 81.5(3)
O21 Mo5 O25 Mo6 . . -97.5(7)
O24 Mo5 O25 Mo6 . . -177.2(3)
O14 Mo5 O25 Mo6 . . -17.8(3)
O25 Mo5 O25 Mo6 3_766 . -97.5(3)
O15 Mo5 O25 Mo8 . 3_766 -83.7(3)
O21 Mo5 O25 Mo8 . 3_766 97.3(7)
O24 Mo5 O25 Mo8 . 3_766 17.6(3)
O14 Mo5 O25 Mo8 . 3_766 177.0(3)
O25 Mo5 O25 Mo8 3_766 3_766 97.3(3)
O15 Mo5 O25 Mo5 . 3_766 179.0(3)
O21 Mo5 O25 Mo5 . 3_766 0.0(8)
O24 Mo5 O25 Mo5 . 3_766 -79.7(3)
O14 Mo5 O25 Mo5 . 3_766 79.7(3)
O25 Mo5 O25 Mo5 3_766 3_766 0.0
O15 Mo5 O25 Mo7 . 3_766 -5.2(14)
O21 Mo5 O25 Mo7 . 3_766 175.8(11)
O24 Mo5 O25 Mo7 . 3_766 96.2(14)
O14 Mo5 O25 Mo7 . 3_766 -104.5(14)
O25 Mo5 O25 Mo7 3_766 3_766 175.8(16)
O19 Mo6 O25 Mo5 . . 95.2(10)
O17 Mo6 O25 Mo5 . . -76.5(4)
O22 Mo6 O25 Mo5 . . -176.4(4)
O14 Mo6 O25 Mo5 . . 18.2(3)
O24 Mo6 O25 Mo5 3_766 . 93.6(3)
O19 Mo6 O25 Mo8 . 3_766 -157.9(12)
O17 Mo6 O25 Mo8 . 3_766 30.4(14)
O22 Mo6 O25 Mo8 . 3_766 -69.5(13)
O14 Mo6 O25 Mo8 . 3_766 125.0(14)
O24 Mo6 O25 Mo8 3_766 3_766 -159.5(14)
O19 Mo6 O25 Mo5 . 3_766 -8.5(11)
O17 Mo6 O25 Mo5 . 3_766 179.8(3)
O22 Mo6 O25 Mo5 . 3_766 79.9(3)
O14 Mo6 O25 Mo5 . 3_766 -85.6(3)
O24 Mo6 O25 Mo5 3_766 3_766 -10.1(2)
O19 Mo6 O25 Mo7 . 3_766 -100.3(10)
O17 Mo6 O25 Mo7 . 3_766 88.0(3)
O22 Mo6 O25 Mo7 . 3_766 -11.9(3)
O14 Mo6 O25 Mo7 . 3_766 -177.3(3)
O24 Mo6 O25 Mo7 3_766 3_766 -101.9(3)
C6 C1 C2 C3 . . -1.9(19)
C1 C2 C3 C4 . . 0.1(18)
C2 C3 C4 C5 . . 1.0(18)
C3 C4 C5 C6 . . -0.2(18)
C4 C5 C6 C1 . . -1.5(17)
C4 C5 C6 C7 . . -176.5(10)
C2 C1 C6 C5 . . 2.6(18)
C2 C1 C6 C7 . . 177.7(11)
C5 C6 C7 N1 . . -92.9(13)
C1 C6 C7 N1 . . 92.3(12)
C12 N1 C7 C6 . . 58.5(12)
C10 N1 C7 C6 . . -179.0(9)
C8 N1 C7 C6 . . -58.8(12)
C12 N1 C8 C9 . . 175.2(9)
C10 N1 C8 C9 . . 53.9(13)
C7 N1 C8 C9 . . -66.4(12)
C12 N1 C10 C11 . . 53.7(13)
C8 N1 C10 C11 . . 171.8(10)
C7 N1 C10 C11 . . -66.7(12)
C10 N1 C12 C13 . . 51.4(13)
C8 N1 C12 C13 . . -67.8(12)
C7 N1 C12 C13 . . 172.2(10)
C19 C14 C15 C16 . . 3(2)
C14 C15 C16 C17 . . -2(2)
C15 C16 C17 C18 . . 0(2)
C16 C17 C18 C19 . . 2(2)
C15 C14 C19 C18 . . -2.3(19)
C15 C14 C19 C20 . . 178.9(12)
C17 C18 C19 C14 . . -0.1(19)
C17 C18 C19 C20 . . 178.7(12)
C14 C19 C20 N2 . . -93.2(14)
C18 C19 C20 N2 . . 88.0(15)
C21 N2 C20 C19 . . -64.2(13)
C25 N2 C20 C19 . . 54.3(13)
C23 N2 C20 C19 . . 174.1(10)
C25 N2 C21 C22 . . 173.5(10)
C23 N2 C21 C22 . . 53.9(13)
C20 N2 C21 C22 . . -65.4(13)
C21 N2 C23 C24 . . 55.8(13)
C25 N2 C23 C24 . . -61.1(13)
C20 N2 C23 C24 . . 179.0(10)
C21 N2 C25 C26 . . -170.7(10)
C23 N2 C25 C26 . . -50.9(13)
C20 N2 C25 C26 . . 66.6(13)
C32 C27 C28 C29 . . -1.4(18)
C27 C28 C29 C30 . . 0.2(18)
C28 C29 C30 C31 . . 0.9(19)
C29 C30 C31 C32 . . -0.8(19)
C28 C27 C32 C31 . . 1.4(17)
C28 C27 C32 C33 . . -173.6(10)
C30 C31 C32 C27 . . -0.3(18)
C30 C31 C32 C33 . . 174.4(11)
C36 N3 C33 C32 . . 174.5(10)
C38 N3 C33 C32 . . -64.8(13)
C34 N3 C33 C32 . . 53.9(13)
C27 C32 C33 N3 . . -110.6(12)
C31 C32 C33 N3 . . 74.6(15)
C33 N3 C34 C35 . . 63.8(12)
C36 N3 C34 C35 . . -52.3(13)
C38 N3 C34 C35 . . -174.4(10)
C33 N3 C36 C37 . . -177.5(10)
C38 N3 C36 C37 . . 61.4(13)
C34 N3 C36 C37 . . -58.0(13)
C33 N3 C38 C39 . . -58.5(13)
C36 N3 C38 C39 . . 58.3(13)
C34 N3 C38 C39 . . -179.2(10)
C45 C40 C41 C42 . . -4(3)
C40 C41 C42 C43 . . 5(2)
C41 C42 C43 C44 . . -2(2)
C42 C43 C44 C45 . . -1(2)
C43 C44 C45 C40 . . 1(2)
C43 C44 C45 C46 . . -174.6(12)
C41 C40 C45 C44 . . 1(2)
C41 C40 C45 C46 . . 176.9(13)
C51 N4 C46 C45 . . -57.5(15)
C47 N4 C46 C45 . . 59.6(15)
C49 N4 C46 C45 . . -179.3(11)
C44 C45 C46 N4 . . -93.8(15)
C40 C45 C46 N4 . . 90.2(15)
C51 N4 C47 C48 . . -172.7(11)
C46 N4 C47 C48 . . 66.3(14)
C49 N4 C47 C48 . . -52.7(14)
C51 N4 C49 C50 . . 58.8(14)
C47 N4 C49 C50 . . -57.5(14)
C46 N4 C49 C50 . . -179.2(11)
C47 N4 C51 C52 . . 172.4(11)
C46 N4 C51 C52 . . -66.7(14)
C49 N4 C51 C52 . . 52.7(14)
